data_7110781
loop_
_publ_author_name
'Pschirer, Neil G.'
'Fu, Wei'
'Adams, Richard D.'
'Bunz, Uwe H. F.'

_publ_section_title
;
 Ring-closing alkyne metathesis with simple catalyst systems: an access to
 molecular triangles and rhomboids
;
_journal_issue 1
_journal_name_full 'Chemical Communications'
_journal_page_first 87
_journal_paper_doi 10.1039/a908638b
_journal_year 2000
_chemical_formula_sum 'C40 H88 O4 Si2'
_chemical_formula_weight 689.30
_space_group_IT_number 2
_symmetry_cell_setting triclinic
_symmetry_Int_Tables_number 2
_symmetry_space_group_name_Hall '-P 1'
_symmetry_space_group_name_H-M 'P -1'
_audit_creation_date 1999-10-16
_audit_creation_method 'by teXsan v1.8'
_audit_update_record
;
?
;
_cell_angle_alpha 106.29(5)
_cell_angle_beta 108.21(5)
_cell_angle_gamma 69.68(5)
_cell_formula_units_Z 2
_cell_length_a 13.977(8)
_cell_length_b 14.25(1)
_cell_length_c 12.144(7)
_cell_measurement_reflns_used 18
_cell_measurement_temperature 293.2
_cell_measurement_theta_max 5.6
_cell_measurement_theta_min 2.5
_cell_volume 2114(2)
_computing_cell_refinement 'MSC/AFC Diffractometer Control'
_computing_data_collection 'MSC/AFC Diffractometer Control'
_computing_data_reduction 'teXsan (MSC, 1992-1997)'
_computing_publication_material 'teXsan (MSC, 1992-1997)'
_computing_structure_refinement 'teXsan (MSC, 1992-1997)'
_diffrn_ambient_temperature 293.2
_diffrn_measurement_device_type 'Rigaku AFC6S'
_diffrn_measurement_method \w-2\q
_diffrn_orient_matrix_UB_11 0.07822
_diffrn_orient_matrix_UB_12 -0.02840
_diffrn_orient_matrix_UB_13 0.01973
_diffrn_orient_matrix_UB_21 0.00683
_diffrn_orient_matrix_UB_22 0.06854
_diffrn_orient_matrix_UB_23 0.04590
_diffrn_orient_matrix_UB_31 -0.00271
_diffrn_orient_matrix_UB_32 -0.01762
_diffrn_orient_matrix_UB_33 0.07287
_diffrn_radiation_detector 'scintillation counter'
_diffrn_radiation_monochromator graphite
_diffrn_radiation_source 'X-ray tube'
_diffrn_radiation_type 'Mo K\a'
_diffrn_radiation_wavelength 0.7107
_diffrn_reflns_av_R_equivalents 0.02449
_diffrn_reflns_av_sigmaI/netI 0.050
_diffrn_reflns_limit_h_max 14
_diffrn_reflns_limit_h_min 0
_diffrn_reflns_limit_k_max 14
_diffrn_reflns_limit_k_min -13
_diffrn_reflns_limit_l_max 11
_diffrn_reflns_limit_l_min -12
_diffrn_reflns_number 4774
_diffrn_reflns_reduction_process 'Lp corrections applied'
_diffrn_reflns_theta_max 21.00
_diffrn_reflns_theta_min 1.55
_diffrn_standards_decay_% -0.39
_diffrn_standards_interval_count 150
_diffrn_standards_number 3
_exptl_absorpt_coefficient_mu 0.120
_exptl_absorpt_correction_T_max 1.000
_exptl_absorpt_correction_T_min 0.604
_exptl_absorpt_correction_type
;
\DF (DIFABS; Walker & Stuart, 1983)
;
_exptl_crystal_density_diffrn 1.083
_exptl_crystal_density_meas ?
_exptl_crystal_F_000 776.00
_exptl_crystal_size_max 0.00
_exptl_crystal_size_mid 0.00
_exptl_crystal_size_min 0.00
_refine_diff_density_max 0.30
_refine_diff_density_min -0.40
_refine_ls_extinction_method none
_refine_ls_goodness_of_fit_all 1.755
_refine_ls_goodness_of_fit_ref 1.755
_refine_ls_hydrogen_treatment noref
_refine_ls_matrix_type full
_refine_ls_number_constraints 0
_refine_ls_number_parameters 415
_refine_ls_number_reflns 2740
_refine_ls_number_restraints 0
_refine_ls_R_factor_all 0.0599
_refine_ls_R_factor_gt 0.0599
_refine_ls_shift/esd_max 0.0030
_refine_ls_shift/esd_mean 0.0000
_refine_ls_structure_factor_coef F
_refine_ls_weighting_details 'w = 1/[\s^2^(Fo) + 0.00123|Fo|^2^]'
_refine_ls_weighting_scheme calc
_refine_ls_wR_factor_all 0.0814
_refine_ls_wR_factor_ref 0.0814
_reflns_number_gt 2740
_reflns_number_total 4534
_reflns_threshold_expression I>3.00\s(I)
_cod_data_source_file a908638bsup1.cif
_cod_data_source_block afc6s.xtl_master_file2
_cod_depositor_comments
;
The following automatic conversions were performed:

'_exptl_crystal_density_meas' value 'not measured' was changed to '?'
- the value is perceived as not measured.

Automatic conversion script
Id: cif_fix_values 3008 2015-01-20 13:52:24Z robertas 

The following automatic conversions were performed:

'_refine_ls_weighting_scheme' value 'w = 1/[\s^2^(Fo) +
0.00123|Fo|^2^]' was changed to 'calc'. New tag
'_refine_ls_weighting_details' was created. The value of the new tag
was set to 'w = 1/[\s^2^(Fo) + 0.00123|Fo|^2^]'.

Automatic conversion script
Id: cif_fix_values 3143 2015-03-26 13:38:13Z robertas 
;
_cod_original_cell_volume 2115(2)
_cod_original_sg_symbol_H-M 'P -1       '
_cod_original_formula_sum 'C40 H88 O4 Si2 '
_cod_database_code 7110781

loop_
_symmetry_equiv_pos_as_xyz
'   +x,   +y,   +z'
'   -x,   -y,   -z'

loop_
_atom_site_label
_atom_site_fract_x
_atom_site_fract_y
_atom_site_fract_z
_atom_site_U_iso_or_equiv
_atom_site_occupancy
_atom_site_adp_type
_atom_site_calc_flag
Si(1) 0.2948(1) 0.8491(1) 0.7619(2) 0.0608(6) 1.000 Uani d
Si(2) 1.1781(1) 0.5440(1) 0.1810(2) 0.0582(6) 1.000 Uani d
O(1) 0.2323(3) 0.8432(3) 0.6228(4) 0.073(2) 1.000 Uani d
O(2) 0.4092(3) 0.8688(3) 0.7840(4) 0.074(2) 1.000 Uani d
O(3) 1.0723(3) 0.5188(3) 0.1847(4) 0.068(1) 1.000 Uani d
O(4) 1.1505(3) 0.6663(3) 0.1798(3) 0.064(1) 1.000 Uani d
C(1) 0.4877(5) 0.8260(5) 0.7238(6) 0.059(2) 1.000 Uani d
C(2) 0.5751(6) 0.8622(5) 0.7691(6) 0.075(3) 1.000 Uani d
C(3) 0.6554(5) 0.8252(6) 0.7109(7) 0.071(3) 1.000 Uani d
C(4) 0.6518(5) 0.7520(5) 0.6082(6) 0.066(2) 1.000 Uani d
C(5) 0.5645(6) 0.7159(5) 0.5660(6) 0.076(3) 1.000 Uani d
C(6) 0.4836(5) 0.7515(6) 0.6221(6) 0.077(3) 1.000 Uani d
C(7) 0.7326(6) 0.7146(5) 0.5447(7) 0.081(3) 1.000 Uani d
C(8) 0.7955(6) 0.6832(6) 0.4875(7) 0.080(3) 1.000 Uani d
C(9) 0.8685(5) 0.6430(6) 0.4103(6) 0.072(3) 1.000 Uani d
C(10) 0.9053(7) 0.5405(6) 0.3746(7) 0.089(3) 1.000 Uani d
C(11) 0.9751(6) 0.4998(5) 0.3011(7) 0.087(3) 1.000 Uani d
C(12) 1.0063(5) 0.5629(5) 0.2607(6) 0.063(2) 1.000 Uani d
C(13) 0.9664(7) 0.6650(6) 0.2932(9) 0.112(4) 1.000 Uani d
C(14) 0.9000(7) 0.7058(6) 0.3687(9) 0.116(4) 1.000 Uani d
C(15) 1.0937(5) 0.7204(5) 0.0910(5) 0.056(2) 1.000 Uani d
C(16) 1.1201(5) 0.8056(4) 0.0919(5) 0.059(2) 1.000 Uani d
C(17) 1.0655(5) 0.8596(4) 0.0034(6) 0.064(2) 1.000 Uani d
C(18) 0.9868(5) 0.8310(4) -0.0880(5) 0.052(2) 1.000 Uani d
C(19) 0.9596(5) 0.7474(5) -0.0869(6) 0.063(2) 1.000 Uani d
C(20) 1.0124(5) 0.6927(5) 0.0035(6) 0.065(2) 1.000 Uani d
C(21) 0.9379(5) 0.8853(5) -0.1856(6) 0.066(2) 1.000 Uani d
C(22) 0.9039(5) 0.9307(5) -0.2670(6) 0.072(2) 1.000 Uani d
C(23) 0.8664(5) 0.9855(5) -0.3606(6) 0.059(2) 1.000 Uani d
C(24) 0.9202(5) 1.0476(6) -0.3648(6) 0.080(3) 1.000 Uani d
C(25) 0.8871(6) 1.1033(5) -0.4537(6) 0.073(3) 1.000 Uani d
C(26) 0.7982(5) 1.0974(5) -0.5394(5) 0.059(2) 1.000 Uani d
C(27) 0.7431(6) 1.0359(6) -0.5368(6) 0.090(3) 1.000 Uani d
C(28) 0.7777(6) 0.9799(6) -0.4478(7) 0.086(3) 1.000 Uani d
C(29) 0.3112(8) 0.7227(7) 0.7874(7) 0.115(4) 1.000 Uani d
C(30) 0.399(1) 0.680(1) 0.870(2) 0.232(8) 1.000 Uani d
C(31) 0.2104(8) 0.6965(7) 0.7557(8) 0.120(4) 1.000 Uani d
C(32) 0.2252(6) 0.9595(6) 0.8593(7) 0.088(3) 1.000 Uani d
C(33) 0.2795(7) 0.9603(8) 0.9913(8) 0.131(4) 1.000 Uani d
C(34) 0.2049(7) 1.0628(7) 0.826(1) 0.133(4) 1.000 Uani d
C(35) 1.2833(6) 0.5222(5) 0.3158(6) 0.084(3) 1.000 Uani d
C(36) 1.2502(7) 0.5740(8) 0.4301(8) 0.134(4) 1.000 Uani d
C(37) 1.3816(7) 0.5462(9) 0.3179(9) 0.155(5) 1.000 Uani d
C(38) 1.2091(5) 0.4629(5) 0.0407(6) 0.069(2) 1.000 Uani d
C(39) 1.2598(6) 0.3501(6) 0.0502(7) 0.095(3) 1.000 Uani d
C(40) 1.2735(7) 0.4983(6) -0.0114(7) 0.109(3) 1.000 Uani d
C(41) 0.4479 0.1255 0.7360 0.332 1.000 Uani c
C(42) 0.5704 0.1299 0.6971 0.238 1.000 Uani c
C(43) 0.4765 0.3161 0.7838 0.249 1.000 Uani c
C(44) 0.5740 0.2221 0.7488 0.227 1.000 Uani c
C(45) 0.4797 0.1437 0.6732 0.594 1.000 Uani c
C(46) 0.4198 0.1710 0.7994 0.192 1.000 Uani c
H(1) 0.5797 0.9122 0.8389 0.090 1.000 Uiso c
H(2) 0.7144 0.8514 0.7428 0.084 1.000 Uiso c
H(3) 0.5606 0.6649 0.4962 0.091 1.000 Uiso c
H(4) 0.4248 0.7247 0.5907 0.094 1.000 Uiso c
H(5) 0.8834 0.4961 0.4006 0.107 1.000 Uiso c
H(6) 1.0009 0.4280 0.2779 0.104 1.000 Uiso c
H(7) 0.9848 0.7093 0.2630 0.131 1.000 Uiso c
H(8) 0.8753 0.7773 0.3916 0.142 1.000 Uiso c
H(9) 1.1751 0.8260 0.1527 0.070 1.000 Uiso c
H(10) 1.0830 0.9188 0.0050 0.076 1.000 Uiso c
H(11) 0.9048 0.7266 -0.1487 0.075 1.000 Uiso c
H(12) 0.9926 0.6353 0.0045 0.078 1.000 Uiso c
H(13) 0.9818 1.0532 -0.3044 0.098 1.000 Uiso c
H(14) 0.9265 1.1457 -0.4544 0.089 1.000 Uiso c
H(15) 0.6808 1.0310 -0.5961 0.107 1.000 Uiso c
H(16) 0.7392 0.9366 -0.4478 0.103 1.000 Uiso c
H(17) 0.3353 0.6837 0.7188 0.138 1.000 Uiso c
H(18) 0.4182 0.6084 0.8480 0.273 1.000 Uiso c
H(19) 0.4560 0.7046 0.8751 0.273 1.000 Uiso c
H(20) 0.3830 0.7001 0.9458 0.273 1.000 Uiso c
H(21) 0.1820 0.7173 0.8235 0.146 1.000 Uiso c
H(22) 0.1620 0.7303 0.6949 0.146 1.000 Uiso c
H(23) 0.2230 0.6248 0.7296 0.146 1.000 Uiso c
H(24) 0.1581 0.9511 0.8484 0.104 1.000 Uiso c
H(25) 0.2898 0.8945 1.0073 0.160 1.000 Uiso c
H(26) 0.3460 0.9712 1.0074 0.160 1.000 Uiso c
H(27) 0.2373 1.0109 1.0382 0.160 1.000 Uiso c
H(28) 0.2696 1.0764 0.8397 0.161 1.000 Uiso c
H(29) 0.1704 1.0589 0.7439 0.161 1.000 Uiso c
H(30) 0.1613 1.1150 0.8712 0.161 1.000 Uiso c
H(31) 1.3037 0.4510 0.3140 0.101 1.000 Uiso c
H(32) 1.3074 0.5532 0.4942 0.160 1.000 Uiso c
H(33) 1.2304 0.6448 0.4372 0.160 1.000 Uiso c
H(34) 1.1925 0.5526 0.4302 0.160 1.000 Uiso c
H(35) 1.4355 0.5254 0.3847 0.188 1.000 Uiso c
H(36) 1.4041 0.5109 0.2480 0.188 1.000 Uiso c
H(37) 1.3667 0.6176 0.3245 0.188 1.000 Uiso c
H(38) 1.1436 0.4661 -0.0153 0.085 1.000 Uiso c
H(39) 1.2176 0.3285 0.0802 0.113 1.000 Uiso c
H(40) 1.2643 0.3102 -0.0269 0.113 1.000 Uiso c
H(41) 1.3279 0.3414 0.1003 0.113 1.000 Uiso c
H(42) 1.3422 0.4906 0.0377 0.134 1.000 Uiso c
H(43) 1.2773 0.4577 -0.0882 0.134 1.000 Uiso c
H(44) 1.2407 0.5675 -0.0179 0.134 1.000 Uiso c
H(45) 0.3931 0.0968 0.6872 0.398 1.000 Uiso c
H(46) 0.5041 0.0743 0.7716 0.398 1.000 Uiso c
H(47) 0.5979 0.1068 0.6288 0.286 1.000 Uiso c
H(48) 0.6063 0.0831 0.7492 0.286 1.000 Uiso c
H(49) 0.4994 0.3753 0.8205 0.298 1.000 Uiso c
H(50) 0.4225 0.3286 0.7146 0.298 1.000 Uiso c
H(51) 0.4501 0.2995 0.8370 0.298 1.000 Uiso c
H(52) 0.6259 0.2153 0.8208 0.272 1.000 Uiso c
H(53) 0.5983 0.2444 0.6985 0.272 1.000 Uiso c
H(54) 0.4609 0.1029 0.5978 0.712 1.000 Uiso c
H(55) 0.4472 0.2137 0.6692 0.712 1.000 Uiso c
H(56) 0.4720 0.2004 0.8542 0.231 1.000 Uiso c
H(57) 0.3610 0.2233 0.7697 0.231 1.000 Uiso c
H(58) 0.3985 0.1348 0.8378 0.231 1.000 Uiso c

loop_
_atom_site_aniso_label
_atom_site_aniso_U_11
_atom_site_aniso_U_22
_atom_site_aniso_U_33
_atom_site_aniso_U_12
_atom_site_aniso_U_13
_atom_site_aniso_U_23
Si(1) 0.056(1) 0.070(1) 0.057(1) -0.021(1) 0.010(1) 0.012(1)
Si(2) 0.062(1) 0.055(1) 0.058(1) -0.0149(9) 0.0119(9) 0.0156(9)
O(1) 0.087(3) 0.078(3) 0.060(3) -0.038(3) 0.000(2) 0.023(3)
O(2) 0.063(3) 0.089(3) 0.068(3) -0.030(3) 0.023(3) -0.007(3)
O(3) 0.080(3) 0.060(3) 0.073(3) -0.025(2) 0.035(3) -0.001(2)
O(4) 0.076(3) 0.056(3) 0.056(3) -0.017(2) 0.006(2) 0.018(2)
C(1) 0.051(4) 0.072(5) 0.053(4) -0.017(4) 0.010(4) 0.013(4)
C(2) 0.065(5) 0.083(5) 0.072(5) -0.027(4) 0.015(4) -0.001(4)
C(3) 0.051(5) 0.085(5) 0.079(5) -0.026(4) 0.012(4) 0.014(5)
C(4) 0.060(5) 0.068(5) 0.075(5) -0.013(4) 0.024(4) 0.015(4)
C(5) 0.079(5) 0.067(5) 0.081(5) -0.020(4) 0.034(5) -0.006(4)
C(6) 0.071(5) 0.088(5) 0.078(5) -0.039(4) 0.028(4) -0.009(5)
C(7) 0.081(6) 0.062(5) 0.105(6) -0.004(4) 0.042(5) 0.020(4)
C(8) 0.064(5) 0.077(5) 0.101(6) -0.013(4) 0.028(5) 0.020(5)
C(9) 0.062(5) 0.069(5) 0.085(5) -0.012(4) 0.033(4) 0.006(4)
C(10) 0.124(7) 0.085(6) 0.088(6) -0.051(5) 0.056(5) -0.002(5)
C(11) 0.123(7) 0.064(5) 0.090(6) -0.037(5) 0.054(5) -0.006(4)
C(12) 0.062(5) 0.062(5) 0.069(5) -0.021(4) 0.020(4) 0.009(4)
C(13) 0.137(8) 0.063(6) 0.173(9) -0.008(5) 0.108(7) 0.022(6)
C(14) 0.143(8) 0.061(5) 0.183(9) -0.009(5) 0.113(8) 0.022(6)
C(15) 0.056(4) 0.054(4) 0.052(4) -0.011(4) 0.012(4) 0.006(4)
C(16) 0.067(4) 0.048(4) 0.065(4) -0.023(4) 0.013(4) 0.009(4)
C(17) 0.078(5) 0.049(4) 0.072(5) -0.022(4) 0.019(4) 0.015(4)
C(18) 0.056(4) 0.050(4) 0.050(4) -0.012(3) 0.012(3) 0.012(3)
C(19) 0.054(4) 0.055(4) 0.071(5) -0.014(4) 0.005(4) 0.011(4)
C(20) 0.062(5) 0.053(4) 0.081(5) -0.016(4) 0.011(4) 0.020(4)
C(21) 0.062(5) 0.058(4) 0.073(5) -0.012(4) 0.023(4) 0.003(4)
C(22) 0.076(5) 0.064(5) 0.070(5) -0.009(4) 0.018(4) 0.016(4)
C(23) 0.061(5) 0.060(4) 0.055(4) -0.014(4) 0.010(4) 0.017(4)
C(24) 0.066(5) 0.105(6) 0.061(5) -0.026(5) -0.012(4) 0.030(4)
C(25) 0.077(5) 0.089(5) 0.057(5) -0.038(4) 0.001(4) 0.019(4)
C(26) 0.065(5) 0.063(4) 0.047(4) -0.021(4) 0.007(4) 0.009(3)
C(27) 0.093(6) 0.103(6) 0.083(6) -0.056(5) -0.022(4) 0.044(5)
C(28) 0.092(6) 0.091(6) 0.087(6) -0.041(5) -0.003(5) 0.042(5)
C(29) 0.111(7) 0.149(8) 0.110(7) -0.070(7) -0.031(6) 0.083(6)
C(30) 0.13(1) 0.22(1) 0.39(2) -0.03(1) 0.01(1) 0.21(2)
C(31) 0.150(9) 0.109(7) 0.127(8) -0.052(6) 0.060(7) 0.013(6)
C(32) 0.067(5) 0.106(7) 0.090(6) -0.032(5) 0.025(4) 0.003(5)
C(33) 0.108(7) 0.18(1) 0.090(7) -0.060(7) 0.039(6) -0.033(6)
C(34) 0.124(8) 0.083(7) 0.19(1) -0.020(6) 0.073(7) -0.012(6)
C(35) 0.098(6) 0.069(5) 0.071(5) -0.024(4) -0.002(4) 0.017(4)
C(36) 0.134(8) 0.18(1) 0.071(6) -0.050(7) -0.002(6) 0.011(6)
C(37) 0.096(7) 0.25(1) 0.130(8) -0.077(8) -0.023(6) 0.065(9)
C(38) 0.065(5) 0.065(5) 0.079(5) -0.011(4) 0.022(4) 0.017(4)
C(39) 0.107(6) 0.077(6) 0.104(6) -0.019(5) 0.046(5) 0.006(5)
C(40) 0.128(7) 0.101(6) 0.116(7) -0.013(5) 0.064(6) 0.031(5)
C(41) 0.2024 0.2135 0.6504 -0.1287 -0.0305 0.2411
C(42) 0.2437 0.2298 0.1729 0.0893 0.1078 0.0665
C(43) 0.3625 0.2489 0.2105 -0.1295 0.1667 -0.0072
C(44) 0.1816 0.3684 0.2203 -0.1498 -0.0253 0.1826
C(45) 0.0825 1.1474 0.8520 -0.2676 -0.1827 0.8526
C(46) 0.0963 0.2579 0.2333 0.0031 0.1054 0.0525

loop_
_atom_type_symbol
_atom_type_oxidation_number
_atom_type_number_in_cell
_atom_type_scat_dispersion_real
_atom_type_scat_dispersion_imag
_atom_type_scat_source
Si 0 4 0.072 0.071
;International Tables for Crystallography
(1992, Vol. C, Tables 4.2.6.8 and 6.1.1.1)
;
O 0 8 0.008 0.006
;International Tables for Crystallography
(1992, Vol. C, Tables 4.2.6.8 and 6.1.1.1)
;
C 0 80 0.002 0.002
;International Tables for Crystallography
(1992, Vol. C, Tables 4.2.6.8 and 6.1.1.1)
;
H 0 176 0.000 0.000
;International Tables for Crystallography
(1992, Vol. C, Table 6.1.1.2)
;

loop_
_geom_angle_atom_site_label_1
_geom_angle_atom_site_label_2
_geom_angle_atom_site_label_3
_geom_angle
_geom_angle_site_symmetry_1
_geom_angle_site_symmetry_3
_geom_angle_publ_flag
O(1) Si(1) O(2) 110.6(2) . . yes
O(1) Si(1) C(29) 102.9(3) . . yes
O(1) Si(1) C(32) 112.2(3) . . yes
O(2) Si(1) C(29) 111.2(3) . . yes
O(2) Si(1) C(32) 104.0(3) . . yes
C(29) Si(1) C(32) 116.0(4) . . yes
O(3) Si(2) O(4) 109.9(2) . . yes
O(3) Si(2) C(35) 111.3(3) . . yes
O(3) Si(2) C(38) 103.4(3) . . yes
O(4) Si(2) C(35) 105.2(3) . . yes
O(4) Si(2) C(38) 111.3(3) . . yes
C(35) Si(2) C(38) 115.8(3) . . yes
Si(1) O(1) C(26) 137.1(4) . 2_675 yes
Si(1) O(2) C(1) 132.5(4) . . yes
Si(2) O(3) C(12) 131.0(4) . . yes
Si(2) O(4) C(15) 130.6(4) . . yes
O(2) C(1) C(2) 116.5(6) . . yes
O(2) C(1) C(6) 124.3(6) . . yes
C(2) C(1) C(6) 119.2(6) . . yes
C(1) C(2) C(3) 119.6(6) . . yes
C(1) C(2) H(1) 120.3 . . no
C(3) C(2) H(1) 120.1 . . no
C(2) C(3) C(4) 122.0(6) . . yes
C(2) C(3) H(2) 118.5 . . no
C(4) C(3) H(2) 119.5 . . no
C(3) C(4) C(5) 117.2(6) . . yes
C(3) C(4) C(7) 122.9(7) . . yes
C(5) C(4) C(7) 119.9(7) . . yes
C(4) C(5) C(6) 122.0(6) . . yes
C(4) C(5) H(3) 118.9 . . no
C(6) C(5) H(3) 119.1 . . no
C(1) C(6) C(5) 120.0(6) . . yes
C(1) C(6) H(4) 120.2 . . no
C(5) C(6) H(4) 119.8 . . no
C(4) C(7) C(8) 176.7(9) . . yes
C(7) C(8) C(9) 176.6(9) . . yes
C(8) C(9) C(10) 119.7(7) . . yes
C(8) C(9) C(14) 122.3(7) . . yes
C(10) C(9) C(14) 118.0(6) . . yes
C(9) C(10) C(11) 121.0(6) . . yes
C(9) C(10) H(5) 119.4 . . no
C(11) C(10) H(5) 119.7 . . no
C(10) C(11) C(12) 120.6(6) . . yes
C(10) C(11) H(6) 119.9 . . no
C(12) C(11) H(6) 119.5 . . no
O(3) C(12) C(11) 118.2(6) . . yes
O(3) C(12) C(13) 123.6(6) . . yes
C(11) C(12) C(13) 118.1(6) . . yes
C(12) C(13) C(14) 121.7(7) . . yes
C(12) C(13) H(7) 118.9 . . no
C(14) C(13) H(7) 119.3 . . no
C(9) C(14) C(13) 120.6(7) . . yes
C(9) C(14) H(8) 119.8 . . no
C(13) C(14) H(8) 119.7 . . no
O(4) C(15) C(16) 117.8(6) . . yes
O(4) C(15) C(20) 122.2(5) . . yes
C(16) C(15) C(20) 119.9(6) . . yes
C(15) C(16) C(17) 118.7(6) . . yes
C(15) C(16) H(9) 120.5 . . no
C(17) C(16) H(9) 120.7 . . no
C(16) C(17) C(18) 122.5(5) . . yes
C(16) C(17) H(10) 118.5 . . no
C(18) C(17) H(10) 119.0 . . no
C(17) C(18) C(19) 118.4(5) . . yes
C(17) C(18) C(21) 120.3(6) . . yes
C(19) C(18) C(21) 121.2(6) . . yes
C(18) C(19) C(20) 120.1(6) . . yes
C(18) C(19) H(11) 120.0 . . no
C(20) C(19) H(11) 119.9 . . no
C(15) C(20) C(19) 120.3(6) . . yes
C(15) C(20) H(12) 119.9 . . no
C(19) C(20) H(12) 119.9 . . no
C(18) C(21) C(22) 175.6(7) . . yes
C(21) C(22) C(23) 178.2(8) . . yes
C(22) C(23) C(24) 119.4(6) . . yes
C(22) C(23) C(28) 123.1(6) . . yes
C(24) C(23) C(28) 117.5(6) . . yes
C(23) C(24) C(25) 121.9(6) . . yes
C(23) C(24) H(13) 118.9 . . no
C(25) C(24) H(13) 119.2 . . no
C(24) C(25) C(26) 119.9(6) . . yes
C(24) C(25) H(14) 119.9 . . no
C(26) C(25) H(14) 120.2 . . no
O(1) C(26) C(25) 117.1(6) 2_675 . yes
O(1) C(26) C(27) 123.7(6) 2_675 . yes
C(25) C(26) C(27) 119.2(6) . . yes
C(26) C(27) C(28) 120.3(6) . . yes
C(26) C(27) H(15) 120.2 . . no
C(28) C(27) H(15) 119.5 . . no
C(23) C(28) C(27) 121.2(6) . . yes
C(23) C(28) H(16) 119.4 . . no
C(27) C(28) H(16) 119.4 . . no
Si(1) C(29) C(30) 119.1(8) . . yes
Si(1) C(29) C(31) 113.3(7) . . yes
Si(1) C(29) H(17) 97.4 . . no
C(30) C(29) C(31) 122.7(8) . . yes
C(30) C(29) H(17) 97.0 . . no
C(31) C(29) H(17) 97.7 . . no
C(29) C(30) H(18) 110.2 . . no
C(29) C(30) H(19) 109.5 . . no
C(29) C(30) H(20) 108.9 . . no
H(18) C(30) H(19) 110.2 . . no
H(18) C(30) H(20) 109.6 . . no
H(19) C(30) H(20) 108.4 . . no
C(29) C(31) H(21) 109.4 . . no
C(29) C(31) H(22) 109.8 . . no
C(29) C(31) H(23) 109.4 . . no
H(21) C(31) H(22) 109.5 . . no
H(21) C(31) H(23) 109.1 . . no
H(22) C(31) H(23) 109.6 . . no
Si(1) C(32) C(33) 112.3(6) . . yes
Si(1) C(32) C(34) 113.5(6) . . yes
Si(1) C(32) H(24) 106.5 . . no
C(33) C(32) C(34) 111.6(7) . . yes
C(33) C(32) H(24) 106.1 . . no
C(34) C(32) H(24) 106.3 . . no
C(32) C(33) H(25) 108.3 . . no
C(32) C(33) H(26) 109.3 . . no
C(32) C(33) H(27) 110.1 . . no
H(25) C(33) H(26) 108.6 . . no
H(25) C(33) H(27) 109.5 . . no
H(26) C(33) H(27) 111.0 . . no
C(32) C(34) H(28) 109.6 . . no
C(32) C(34) H(29) 108.6 . . no
C(32) C(34) H(30) 110.0 . . no
H(28) C(34) H(29) 108.8 . . no
H(28) C(34) H(30) 110.5 . . no
H(29) C(34) H(30) 109.2 . . no
Si(2) C(35) C(36) 114.9(6) . . yes
Si(2) C(35) C(37) 113.4(6) . . yes
Si(2) C(35) H(31) 105.9 . . no
C(36) C(35) C(37) 109.9(7) . . yes
C(36) C(35) H(31) 106.3 . . no
C(37) C(35) H(31) 105.7 . . no
C(35) C(36) H(32) 108.9 . . no
C(35) C(36) H(33) 110.0 . . no
C(35) C(36) H(34) 108.6 . . no
H(32) C(36) H(33) 110.5 . . no
H(32) C(36) H(34) 108.6 . . no
H(33) C(36) H(34) 110.2 . . no
C(35) C(37) H(35) 109.0 . . no
C(35) C(37) H(36) 109.7 . . no
C(35) C(37) H(37) 109.3 . . no
H(35) C(37) H(36) 109.6 . . no
H(35) C(37) H(37) 109.1 . . no
H(36) C(37) H(37) 110.1 . . no
Si(2) C(38) C(39) 112.1(5) . . yes
Si(2) C(38) C(40) 115.2(5) . . yes
Si(2) C(38) H(38) 106.1 . . no
C(39) C(38) C(40) 110.4(6) . . yes
C(39) C(38) H(38) 106.0 . . no
C(40) C(38) H(38) 106.2 . . no
C(38) C(39) H(39) 109.5 . . no
C(38) C(39) H(40) 108.9 . . no
C(38) C(39) H(41) 109.8 . . no
H(39) C(39) H(40) 109.0 . . no
H(39) C(39) H(41) 110.2 . . no
H(40) C(39) H(41) 109.4 . . no
C(38) C(40) H(42) 109.7 . . no
C(38) C(40) H(43) 109.1 . . no
C(38) C(40) H(44) 109.5 . . no
H(42) C(40) H(43) 109.3 . . no
H(42) C(40) H(44) 110.1 . . no
H(43) C(40) H(44) 109.2 . . no
C(45) C(41) C(46) 127.521(8) . . yes
C(45) C(41) H(45) 104.8 . . no
C(45) C(41) H(46) 104.8 . . no
C(46) C(41) H(45) 104.8 . . no
C(46) C(41) H(46) 104.8 . . no
H(45) C(41) H(46) 109.5 . . no
C(44) C(42) C(45) 99.013(4) . . yes
C(44) C(42) H(47) 112.0 . . no
C(44) C(42) H(48) 112.0 . . no
C(45) C(42) H(47) 112.0 . . no
C(45) C(42) H(48) 112.0 . . no
H(47) C(42) H(48) 109.5 . . no
C(44) C(43) H(49) 109.5 . . no
C(44) C(43) H(50) 109.5 . . no
C(44) C(43) H(51) 109.5 . . no
H(49) C(43) H(50) 109.5 . . no
H(49) C(43) H(51) 109.5 . . no
H(50) C(43) H(51) 109.5 . . no
C(42) C(44) C(43) 125.81(2) . . yes
C(42) C(44) H(52) 105.2 . . no
C(42) C(44) H(53) 105.2 . . no
C(43) C(44) H(52) 105.2 . . no
C(43) C(44) H(53) 105.2 . . no
H(52) C(44) H(53) 109.5 . . no
C(41) C(45) C(42) 116.13(2) . . yes
C(41) C(45) H(54) 107.8 . . no
C(41) C(45) H(55) 107.8 . . no
C(42) C(45) H(54) 107.8 . . no
C(42) C(45) H(55) 107.8 . . no
H(54) C(45) H(55) 109.5 . . no
C(41) C(46) H(56) 109.5 . . no
C(41) C(46) H(57) 109.5 . . no
C(41) C(46) H(58) 109.5 . . no
H(56) C(46) H(57) 109.5 . . no
H(56) C(46) H(58) 109.5 . . no
H(57) C(46) H(58) 109.5 . . no

loop_
_geom_bond_atom_site_label_1
_geom_bond_atom_site_label_2
_geom_bond_distance
_geom_bond_site_symmetry_2
_geom_bond_publ_flag
Si(1) O(1) 1.635(4) . yes
Si(1) O(2) 1.646(4) . yes
Si(1) C(29) 1.836(8) . yes
Si(1) C(32) 1.852(8) . yes
Si(2) O(3) 1.654(4) . yes
Si(2) O(4) 1.652(4) . yes
Si(2) C(35) 1.844(7) . yes
Si(2) C(38) 1.854(7) . yes
O(1) C(26) 1.373(7) 2_675 yes
O(2) C(1) 1.378(7) . yes
O(3) C(12) 1.379(7) . yes
O(4) C(15) 1.376(7) . yes
C(1) C(2) 1.385(8) . yes
C(1) C(6) 1.385(9) . yes
C(2) C(3) 1.383(9) . yes
C(2) H(1) 0.94 . no
C(3) C(4) 1.384(9) . yes
C(3) H(2) 0.95 . no
C(4) C(5) 1.382(9) . yes
C(4) C(7) 1.43(1) . yes
C(5) C(6) 1.375(9) . yes
C(5) H(3) 0.95 . no
C(6) H(4) 0.95 . no
C(7) C(8) 1.179(9) . yes
C(8) C(9) 1.46(1) . yes
C(9) C(10) 1.360(9) . yes
C(9) C(14) 1.385(9) . yes
C(10) C(11) 1.395(9) . yes
C(10) H(5) 0.95 . no
C(11) C(12) 1.376(9) . yes
C(11) H(6) 0.95 . no
C(12) C(13) 1.354(9) . yes
C(13) C(14) 1.38(1) . yes
C(13) H(7) 0.95 . no
C(14) H(8) 0.94 . no
C(15) C(16) 1.382(8) . yes
C(15) C(20) 1.378(8) . yes
C(16) C(17) 1.368(8) . yes
C(16) H(9) 0.95 . no
C(17) C(18) 1.380(8) . yes
C(17) H(10) 0.95 . no
C(18) C(19) 1.374(8) . yes
C(18) C(21) 1.454(9) . yes
C(19) C(20) 1.390(8) . yes
C(19) H(11) 0.95 . no
C(20) H(12) 0.95 . no
C(21) C(22) 1.213(9) . yes
C(22) C(23) 1.420(9) . yes
C(23) C(24) 1.364(9) . yes
C(23) C(28) 1.367(9) . yes
C(24) C(25) 1.387(9) . yes
C(24) H(13) 0.95 . no
C(25) C(26) 1.360(8) . yes
C(25) H(14) 0.95 . no
C(26) C(27) 1.365(8) . yes
C(27) C(28) 1.389(9) . yes
C(27) H(15) 0.95 . no
C(28) H(16) 0.95 . no
C(29) C(30) 1.39(1) . yes
C(29) C(31) 1.49(1) . yes
C(29) H(17) 0.95 . no
C(30) H(18) 0.94 . no
C(30) H(19) 0.95 . no
C(30) H(20) 0.96 . no
C(31) H(21) 0.95 . no
C(31) H(22) 0.95 . no
C(31) H(23) 0.95 . no
C(32) C(33) 1.54(1) . yes
C(32) C(34) 1.54(1) . yes
C(32) H(24) 0.95 . no
C(33) H(25) 0.96 . no
C(33) H(26) 0.95 . no
C(33) H(27) 0.94 . no
C(34) H(28) 0.95 . no
C(34) H(29) 0.96 . no
C(34) H(30) 0.94 . no
C(35) C(36) 1.51(1) . yes
C(35) C(37) 1.52(1) . yes
C(35) H(31) 0.95 . no
C(36) H(32) 0.95 . no
C(36) H(33) 0.94 . no
C(36) H(34) 0.96 . no
C(37) H(35) 0.96 . no
C(37) H(36) 0.94 . no
C(37) H(37) 0.95 . no
C(38) C(39) 1.538(9) . yes
C(38) C(40) 1.522(9) . yes
C(38) H(38) 0.95 . no
C(39) H(39) 0.95 . no
C(39) H(40) 0.96 . no
C(39) H(41) 0.94 . no
C(40) H(42) 0.95 . no
C(40) H(43) 0.96 . no
C(40) H(44) 0.95 . no
C(41) C(45) 1.1180(2) . yes
C(41) C(46) 0.9480(1) . yes
C(41) H(45) 0.95 . no
C(41) H(46) 0.95 . no
C(42) C(44) 1.2988(1) . yes
C(42) C(45) 1.1666(7) . yes
C(42) H(47) 0.95 . no
C(42) H(48) 0.95 . no
C(43) C(44) 1.6153(5) . yes
C(43) H(49) 0.95 . no
C(43) H(50) 0.95 . no
C(43) H(51) 0.95 . no
C(44) H(52) 0.95 . no
C(44) H(53) 0.95 . no
C(45) H(54) 0.95 . no
C(45) H(55) 0.95 . no
C(46) H(56) 0.95 . no
C(46) H(57) 0.95 . no
C(46) H(58) 0.95 . no

loop_
_geom_contact_atom_site_label_1
_geom_contact_atom_site_label_2
_geom_contact_distance
_geom_contact_site_symmetry_2
_geom_contact_publ_flag
O(3) H(12) 2.8601 2_765 no
O(3) H(38) 3.0505 2_765 no
O(3) C(20) 3.554(8) 2_765 no
C(2) H(46) 2.8292 1_565 no
C(5) H(31) 2.8975 2_766 no
C(10) C(10) 3.53(2) 2_766 no
C(16) C(24) 3.484(9) 2_775 no
C(17) H(21) 2.9965 1_654 no
C(18) H(21) 3.0019 1_654 no
C(19) H(6) 2.9191 2_765 no
C(19) H(39) 3.0578 2_765 no
C(21) H(10) 3.0144 2_775 no
C(27) H(45) 2.9875 2_665 no
C(27) H(47) 3.0283 1_564 no
C(28) H(47) 2.7948 1_564 no
C(28) C(42) 3.583(8) 1_564 no
C(33) H(1) 3.0459 2_677 no
C(34) H(13) 3.0561 1_456 no
H(1) H(26) 2.3607 2_677 no
H(1) H(46) 2.4392 1_565 no
H(3) H(50) 2.6730 2_666 no
H(5) H(23) 2.5421 2_666 no
H(6) H(11) 2.5272 2_765 no
H(9) H(52) 2.5693 2_766 no
H(10) H(24) 2.6469 1_654 no
H(10) H(10) 2.6473 2_775 no
H(11) H(39) 2.5349 2_765 no
H(13) H(29) 2.5408 1_654 no
H(15) H(45) 2.2520 2_665 no
H(16) H(47) 2.6839 1_564 no
H(25) H(52) 2.6851 2_667 no
H(28) H(58) 2.2387 1_565 no
H(37) H(53) 2.2912 2_766 no
